data_2229949
loop_
_publ_author_name
'Liu, Yanju'
'Liu, Kai'
'Cao, Zhiqiang'
'Niu, Meiju'

_publ_section_title
;
 1,1'-[(1<i>E</i>,11<i>E</i>)-5,8-Dioxa-2,11-diazoniadodeca-1,11-diene-1,12-diyl]dinaphthalen-2-olate
;
_journal_coeditor_code CV5066
_journal_issue 5
_journal_name_full 'Acta Crystallographica Section E'
_journal_page_first o1074
_journal_paper_doi 10.1107/S1600536811012219
_journal_volume 67
_journal_year 2011
_chemical_formula_moiety 'C28 H28 N2 O4'
_chemical_formula_sum 'C28 H28 N2 O4'
_chemical_formula_weight 456.52
_chemical_name_systematic
;
1,1'-[(1<i>E</i>,11<i>E</i>)-5,8-Dioxa-2,11-diazoniadodeca-1,11-diene-\
1,12-diyl]dinaphthalen-2-olate
;
_space_group_IT_number 54
_symmetry_cell_setting orthorhombic
_symmetry_space_group_name_Hall '-P 2a 2ac'
_symmetry_space_group_name_H-M 'P c c a'
_atom_sites_solution_hydrogens geom
_atom_sites_solution_primary direct
_atom_sites_solution_secondary difmap
_audit_creation_method SHELXL-97
_cell_angle_alpha 90.00
_cell_angle_beta 90.00
_cell_angle_gamma 90.00
_cell_formula_units_Z 4
_cell_length_a 44.704(4)
_cell_length_b 6.3576(6)
_cell_length_c 8.2074(9)
_cell_measurement_reflns_used 1398
_cell_measurement_temperature 298(2)
_cell_measurement_theta_max 22.6135
_cell_measurement_theta_min 2.734
_cell_volume 2332.6(4)
_computing_cell_refinement 'SAINT (Bruker, 2009)'
_computing_data_collection 'APEX2 (Bruker, 2009)'
_computing_data_reduction 'SAINT (Bruker, 2009)'
_computing_molecular_graphics 'SHELXTL (Sheldrick, 2008)'
_computing_publication_material 'SHELXTL (Sheldrick, 2008)'
_computing_structure_refinement 'SHELXTL (Sheldrick, 2008)'
_computing_structure_solution 'SHELXTL (Sheldrick, 2008)'
_diffrn_ambient_temperature 298(2)
_diffrn_measured_fraction_theta_full 0.999
_diffrn_measured_fraction_theta_max 0.999
_diffrn_measurement_device_type 'Bruker SMART APEX CCD area-detector'
_diffrn_measurement_method 'phi and omega scans'
_diffrn_radiation_monochromator graphite
_diffrn_radiation_source 'fine-focus sealed tube'
_diffrn_radiation_type MoK\a
_diffrn_radiation_wavelength 0.71073
_diffrn_reflns_av_R_equivalents 0.0807
_diffrn_reflns_av_sigmaI/netI 0.0665
_diffrn_reflns_limit_h_max 28
_diffrn_reflns_limit_h_min -53
_diffrn_reflns_limit_k_max 7
_diffrn_reflns_limit_k_min -7
_diffrn_reflns_limit_l_max 9
_diffrn_reflns_limit_l_min -9
_diffrn_reflns_number 9099
_diffrn_reflns_theta_full 25.02
_diffrn_reflns_theta_max 25.02
_diffrn_reflns_theta_min 1.82
_exptl_absorpt_coefficient_mu 0.087
_exptl_absorpt_correction_T_max 0.9905
_exptl_absorpt_correction_T_min 0.9577
_exptl_absorpt_correction_type multi-scan
_exptl_absorpt_process_details '(<i>SADABS</i>; Bruker, 2009)'
_exptl_crystal_colour yellow
_exptl_crystal_density_diffrn 1.300
_exptl_crystal_density_method 'not measured'
_exptl_crystal_description block
_exptl_crystal_F_000 968
_exptl_crystal_size_max 0.50
_exptl_crystal_size_mid 0.37
_exptl_crystal_size_min 0.11
_refine_diff_density_max 0.210
_refine_diff_density_min -0.192
_refine_ls_extinction_coef 0.0055(16)
_refine_ls_extinction_expression Fc^*^=kFc[1+0.001xFc^2^\l^3^/sin(2\q)]^-1/4^
_refine_ls_extinction_method SHELXL
_refine_ls_goodness_of_fit_ref 1.000
_refine_ls_hydrogen_treatment constr
_refine_ls_matrix_type full
_refine_ls_number_parameters 155
_refine_ls_number_reflns 2060
_refine_ls_number_restraints 0
_refine_ls_restrained_S_all 1.000
_refine_ls_R_factor_all 0.1206
_refine_ls_R_factor_gt 0.0677
_refine_ls_shift/su_max 0.000
_refine_ls_shift/su_mean 0.000
_refine_ls_structure_factor_coef Fsqd
_refine_ls_weighting_details 'calc w=1/[\s^2^(Fo^2^)+(0.0880P)^2^+3.8548P] where P=(Fo^2^+2Fc^2^)/3'
_refine_ls_weighting_scheme calc
_refine_ls_wR_factor_gt 0.1864
_refine_ls_wR_factor_ref 0.2235
_reflns_number_gt 1162
_reflns_number_total 2060
_reflns_threshold_expression >2sigma(I)
_cod_data_source_file cv5066.cif
_cod_data_source_block I
_cod_original_sg_symbol_H-M 'P c c a '
_cod_database_code 2229949
_cod_database_fobs_code 2229949

loop_
_symmetry_equiv_pos_as_xyz
'x, y, z'
'-x+1/2, -y, z'
'-x, y, -z+1/2'
'x+1/2, -y, -z+1/2'
'-x, -y, -z'
'x-1/2, y, -z'
'x, -y, z-1/2'
'-x-1/2, y, z-1/2'

loop_
_atom_site_type_symbol
_atom_site_label
_atom_site_fract_x
_atom_site_fract_y
_atom_site_fract_z
_atom_site_U_iso_or_equiv
_atom_site_adp_type
_atom_site_calc_flag
_atom_site_refinement_flags
_atom_site_occupancy
_atom_site_disorder_assembly
_atom_site_disorder_group
N N1 0.16369(7) 0.4462(5) 0.0795(4) 0.0479(10) Uani d . 1 . .
H H1A 0.1720 0.5537 0.1239 0.058 Uiso calc R 1 . .
C C2 0.11853(8) 0.6454(6) 0.0728(5) 0.0370(9) Uani d . 1 . .
O O1 0.15974(7) 0.8123(5) 0.2021(4) 0.0628(10) Uani d . 1 . .
O O2 0.22075(6) 0.4082(5) 0.2116(4) 0.0541(9) Uani d . 1 . .
C C11 0.08741(8) 0.6581(6) 0.0253(5) 0.0388(10) Uani d . 1 . .
C C1 0.13580(8) 0.4646(6) 0.0400(5) 0.0402(10) Uani d . 1 . .
H H1 0.1266 0.3525 -0.0129 0.048 Uiso calc R 1 . .
C C6 0.07056(9) 0.8373(6) 0.0703(5) 0.0464(11) Uani d . 1 . .
C C3 0.13216(10) 0.8124(6) 0.1618(5) 0.0463(11) Uani d . 1 . .
C C10 0.07267(8) 0.5045(7) -0.0672(5) 0.0469(11) Uani d . 1 . .
H H10 0.0832 0.3861 -0.1007 0.056 Uiso calc R 1 . .
C C12 0.18209(9) 0.2620(7) 0.0560(6) 0.0505(12) Uani d . 1 . .
H H12A 0.1941 0.2793 -0.0415 0.061 Uiso calc R 1 . .
H H12B 0.1694 0.1397 0.0410 0.061 Uiso calc R 1 . .
C C4 0.11373(10) 0.9880(7) 0.2060(6) 0.0557(12) Uani d . 1 . .
H H4 0.1220 1.0978 0.2657 0.067 Uiso calc R 1 . .
C C5 0.08502(10) 0.9976(7) 0.1636(5) 0.0550(12) Uani d . 1 . .
H H5 0.0739 1.1138 0.1962 0.066 Uiso calc R 1 . .
C C8 0.02674(10) 0.6990(9) -0.0632(6) 0.0650(14) Uani d . 1 . .
H H8 0.0067 0.7120 -0.0922 0.078 Uiso calc R 1 . .
C C7 0.04054(10) 0.8504(8) 0.0252(6) 0.0572(13) Uani d . 1 . .
H H7 0.0296 0.9677 0.0571 0.069 Uiso calc R 1 . .
C C9 0.04327(9) 0.5238(8) -0.1096(6) 0.0553(12) Uani d . 1 . .
H H9 0.0342 0.4182 -0.1703 0.066 Uiso calc R 1 . .
C C13 0.20210(9) 0.2282(7) 0.1994(6) 0.0566(13) Uani d . 1 . .
H H13A 0.1903 0.2115 0.2979 0.068 Uiso calc R 1 . .
H H13B 0.2141 0.1027 0.1840 0.068 Uiso calc R 1 . .
C C14 0.24105(8) 0.4015(7) 0.3430(5) 0.0507(12) Uani d . 1 . .
H H14A 0.2542 0.2808 0.3319 0.061 Uiso calc R 1 . .
H H14B 0.2302 0.3884 0.4449 0.061 Uiso calc R 1 . .

loop_
_atom_site_aniso_label
_atom_site_aniso_U_11
_atom_site_aniso_U_22
_atom_site_aniso_U_33
_atom_site_aniso_U_12
_atom_site_aniso_U_13
_atom_site_aniso_U_23
N1 0.0378(17) 0.048(2) 0.059(2) -0.0032(15) -0.0074(17) 0.0003(19)
C2 0.041(2) 0.035(2) 0.035(2) -0.0033(17) -0.0019(18) 0.0031(18)
O1 0.066(2) 0.0485(19) 0.074(2) -0.0125(15) -0.0256(18) 0.0002(17)
O2 0.0413(15) 0.064(2) 0.057(2) -0.0092(14) -0.0097(14) 0.0128(16)
C11 0.042(2) 0.042(2) 0.032(2) 0.0007(18) 0.0030(18) 0.0051(19)
C1 0.039(2) 0.042(2) 0.040(2) -0.0059(17) -0.0017(19) 0.0059(19)
C6 0.054(2) 0.043(2) 0.043(3) 0.000(2) 0.007(2) 0.004(2)
C3 0.059(3) 0.037(2) 0.043(3) -0.006(2) -0.005(2) 0.004(2)
C10 0.043(2) 0.050(2) 0.049(3) -0.003(2) -0.004(2) -0.003(2)
C12 0.040(2) 0.054(3) 0.057(3) 0.000(2) -0.003(2) -0.003(2)
C4 0.081(3) 0.041(2) 0.046(3) -0.011(3) -0.004(3) -0.002(2)
C5 0.074(3) 0.043(3) 0.049(3) 0.006(2) 0.006(2) 0.001(2)
C8 0.040(2) 0.091(4) 0.064(3) 0.005(3) -0.001(2) 0.001(3)
C7 0.052(3) 0.061(3) 0.059(3) 0.017(2) 0.008(2) 0.005(3)
C9 0.045(2) 0.068(3) 0.053(3) -0.001(2) -0.006(2) -0.005(3)
C13 0.047(2) 0.054(3) 0.069(3) 0.000(2) -0.011(2) 0.004(3)
C14 0.044(2) 0.067(3) 0.042(3) 0.004(2) -0.003(2) 0.005(2)

loop_
_atom_type_symbol
_atom_type_description
_atom_type_scat_dispersion_real
_atom_type_scat_dispersion_imag
_atom_type_scat_source
C C 0.0033 0.0016 'International Tables Vol C Tables 4.2.6.8 and 6.1.1.4'
H H 0.0000 0.0000 'International Tables Vol C Tables 4.2.6.8 and 6.1.1.4'
O O 0.0106 0.0060 'International Tables Vol C Tables 4.2.6.8 and 6.1.1.4'
N N 0.0061 0.0033 'International Tables Vol C Tables 4.2.6.8 and 6.1.1.4'

loop_
_geom_angle_atom_site_label_1
_geom_angle_atom_site_label_2
_geom_angle_atom_site_label_3
_geom_angle_site_symmetry_1
_geom_angle_site_symmetry_3
_geom_angle
_geom_angle_publ_flag
C1 N1 C12 . . 126.1(4) ?
C1 N1 H1A . . 117.0 ?
C12 N1 H1A . . 117.0 ?
C1 C2 C3 . . 118.1(3) ?
C1 C2 C11 . . 121.4(3) ?
C3 C2 C11 . . 120.5(4) ?
C14 O2 C13 . . 114.1(3) ?
C10 C11 C6 . . 116.9(4) ?
C10 C11 C2 . . 124.0(4) ?
C6 C11 C2 . . 119.1(4) ?
N1 C1 C2 . . 123.6(4) ?
N1 C1 H1 . . 118.2 ?
C2 C1 H1 . . 118.2 ?
C7 C6 C11 . . 119.4(4) ?
C7 C6 C5 . . 122.3(4) ?
C11 C6 C5 . . 118.2(4) ?
O1 C3 C2 . . 123.1(4) ?
O1 C3 C4 . . 119.3(4) ?
C2 C3 C4 . . 117.6(4) ?
C9 C10 C11 . . 121.9(4) ?
C9 C10 H10 . . 119.1 ?
C11 C10 H10 . . 119.1 ?
N1 C12 C13 . . 110.7(4) ?
N1 C12 H12A . . 109.5 ?
C13 C12 H12A . . 109.5 ?
N1 C12 H12B . . 109.5 ?
C13 C12 H12B . . 109.5 ?
H12A C12 H12B . . 108.1 ?
C5 C4 C3 . . 121.6(4) ?
C5 C4 H4 . . 119.2 ?
C3 C4 H4 . . 119.2 ?
C4 C5 C6 . . 122.9(4) ?
C4 C5 H5 . . 118.6 ?
C6 C5 H5 . . 118.6 ?
C7 C8 C9 . . 118.3(4) ?
C7 C8 H8 . . 120.8 ?
C9 C8 H8 . . 120.8 ?
C8 C7 C6 . . 122.6(4) ?
C8 C7 H7 . . 118.7 ?
C6 C7 H7 . . 118.7 ?
C10 C9 C8 . . 120.9(5) ?
C10 C9 H9 . . 119.5 ?
C8 C9 H9 . . 119.5 ?
O2 C13 C12 . . 106.9(4) ?
O2 C13 H13A . . 110.3 ?
C12 C13 H13A . . 110.3 ?
O2 C13 H13B . . 110.3 ?
C12 C13 H13B . . 110.3 ?
H13A C13 H13B . . 108.6 ?
O2 C14 C14 . 2_565 108.7(3) ?
O2 C14 H14A . . 109.9 ?
C14 C14 H14A 2_565 . 109.9 ?
O2 C14 H14B . . 109.9 ?
C14 C14 H14B 2_565 . 109.9 ?
H14A C14 H14B . . 108.3 ?

loop_
_geom_bond_atom_site_label_1
_geom_bond_atom_site_label_2
_geom_bond_site_symmetry_2
_geom_bond_distance
_geom_bond_publ_flag
N1 C1 . 1.294(4) ?
N1 C12 . 1.444(5) ?
N1 H1A . 0.8600 ?
C2 C1 . 1.410(5) ?
C2 C3 . 1.426(5) ?
C2 C11 . 1.447(5) ?
O1 C3 . 1.276(5) ?
O2 C14 . 1.410(5) ?
O2 C13 . 1.420(5) ?
C11 C10 . 1.402(5) ?
C11 C6 . 1.415(5) ?
C1 H1 . 0.9300 ?
C6 C7 . 1.394(6) ?
C6 C5 . 1.429(6) ?
C3 C4 . 1.434(6) ?
C10 C9 . 1.365(5) ?
C10 H10 . 0.9300 ?
C12 C13 . 1.494(6) ?
C12 H12A . 0.9700 ?
C12 H12B . 0.9700 ?
C4 C5 . 1.331(6) ?
C4 H4 . 0.9300 ?
C5 H5 . 0.9300 ?
C8 C7 . 1.354(7) ?
C8 C9 . 1.390(6) ?
C8 H8 . 0.9300 ?
C7 H7 . 0.9300 ?
C9 H9 . 0.9300 ?
C13 H13A . 0.9700 ?
C13 H13B . 0.9700 ?
C14 C14 2_565 1.486(8) ?
C14 H14A . 0.9700 ?
C14 H14B . 0.9700 ?

loop_
_geom_hbond_atom_site_label_D
_geom_hbond_atom_site_label_H
_geom_hbond_atom_site_label_A
_geom_hbond_site_symmetry_A
_geom_hbond_distance_DH
_geom_hbond_distance_HA
_geom_hbond_distance_DA
_geom_hbond_angle_DHA
N1 H1A O1 . 0.86 1.85 2.542(5) 136
C14 H14B O2 7_566 0.97 2.58 3.382(5) 141
C12 H12B O1 1_545 0.97 2.50 3.257(5) 134

loop_
_geom_torsion_atom_site_label_1
_geom_torsion_atom_site_label_2
_geom_torsion_atom_site_label_3
_geom_torsion_atom_site_label_4
_geom_torsion_site_symmetry_1
_geom_torsion_site_symmetry_2
_geom_torsion_site_symmetry_3
_geom_torsion_site_symmetry_4
_geom_torsion
_geom_torsion_publ_flag
C1 C2 C11 C10 . . . . -5.6(6) ?
C3 C2 C11 C10 . . . . 177.6(4) ?
C1 C2 C11 C6 . . . . 175.9(4) ?
C3 C2 C11 C6 . . . . -0.9(6) ?
C12 N1 C1 C2 . . . . 177.0(4) ?
C3 C2 C1 N1 . . . . -3.4(6) ?
C11 C2 C1 N1 . . . . 179.8(4) ?
C10 C11 C6 C7 . . . . 1.5(6) ?
C2 C11 C6 C7 . . . . -179.9(4) ?
C10 C11 C6 C5 . . . . -179.5(4) ?
C2 C11 C6 C5 . . . . -0.9(6) ?
C1 C2 C3 O1 . . . . 5.5(6) ?
C11 C2 C3 O1 . . . . -177.7(4) ?
C1 C2 C3 C4 . . . . -175.0(4) ?
C11 C2 C3 C4 . . . . 1.8(6) ?
C6 C11 C10 C9 . . . . -1.3(6) ?
C2 C11 C10 C9 . . . . -179.8(4) ?
C1 N1 C12 C13 . . . . -140.1(4) ?
O1 C3 C4 C5 . . . . 178.5(4) ?
C2 C3 C4 C5 . . . . -1.1(7) ?
C3 C4 C5 C6 . . . . -0.8(7) ?
C7 C6 C5 C4 . . . . -179.3(5) ?
C11 C6 C5 C4 . . . . 1.8(7) ?
C9 C8 C7 C6 . . . . 0.3(7) ?
C11 C6 C7 C8 . . . . -1.1(7) ?
C5 C6 C7 C8 . . . . 180.0(4) ?
C11 C10 C9 C8 . . . . 0.5(7) ?
C7 C8 C9 C10 . . . . 0.0(7) ?
C14 O2 C13 C12 . . . . 179.6(3) ?
N1 C12 C13 O2 . . . . -61.2(5) ?
C13 O2 C14 C14 . . . 2_565 -179.5(4) ?
